data_4504595
loop_
_publ_author_name
'Adams, Christopher J.'
'Angeloni, Alessandro'
'Orpen, A. Guy'
'Podesta, Thomas J.'
'Shore, Benjamin'

_publ_section_title
;
 Crystal Synthesis of Organic&#x2212;Inorganic Hybrid Salts Based on
 Tetrachloroplatinate and -palladate Salts of Organic Cations:&#x2009;
 Formation of Linear, Two-, and Three-Dimensional
 NH&#x00B7;&#x00B7;&#x00B7;Cl Hydrogen Bond Networks
;
_journal_issue 2
_journal_name_full 'Crystal Growth &amp; Design'
_journal_page_first 411
_journal_paper_doi 10.1021/cg050362o
_journal_volume 6
_journal_year 2006
_chemical_formula_sum 'C12 H12 Cl4 N2 Pt'
_chemical_formula_weight 521.12
_chemical_name_systematic
; 
 ? 
;
_space_group_IT_number 2
_symmetry_cell_setting triclinic
_symmetry_space_group_name_Hall '-P 1'
_symmetry_space_group_name_H-M 'P -1'
_atom_sites_solution_hydrogens geom
_atom_sites_solution_primary direct
_atom_sites_solution_secondary difmap
_audit_creation_method SHELXL-97
_cell_angle_alpha 96.32(2)
_cell_angle_beta 110.098(16)
_cell_angle_gamma 105.810(13)
_cell_formula_units_Z 1
_cell_length_a 6.8110(14)
_cell_length_b 7.7102(18)
_cell_length_c 7.8300(16)
_cell_measurement_reflns_used 85
_cell_measurement_temperature 173(2)
_cell_volume 361.98(15)
_computing_cell_refinement 'Bruker Smart'
_computing_data_collection 'Bruker Smart'
_computing_data_reduction 'Bruker Saint'
_computing_molecular_graphics 'Bruker Shelxtl'
_computing_publication_material 'Bruker xcif'
_computing_structure_refinement 'SHELXL-97 (Sheldrick, 1997)'
_computing_structure_solution 'SHELXS-97 (Sheldrick, 1990)'
_diffrn_ambient_temperature 173(2)
_diffrn_measured_fraction_theta_full 0.973
_diffrn_measured_fraction_theta_max 0.973
_diffrn_measurement_device_type 'Bruker area detector'
_diffrn_measurement_method 'omega frames'
_diffrn_radiation_monochromator graphite
_diffrn_radiation_source 'fine-focus sealed tube'
_diffrn_radiation_type MoK\a
_diffrn_radiation_wavelength 0.71073
_diffrn_reflns_av_R_equivalents 0.0400
_diffrn_reflns_av_sigmaI/netI 0.0371
_diffrn_reflns_limit_h_max 8
_diffrn_reflns_limit_h_min -8
_diffrn_reflns_limit_k_max 9
_diffrn_reflns_limit_k_min -9
_diffrn_reflns_limit_l_max 10
_diffrn_reflns_limit_l_min -10
_diffrn_reflns_number 3289
_diffrn_reflns_theta_full 27.48
_diffrn_reflns_theta_max 27.48
_diffrn_reflns_theta_min 2.82
_diffrn_standards_decay_% none
_exptl_absorpt_coefficient_mu 10.414
_exptl_absorpt_correction_T_max 0.694158
_exptl_absorpt_correction_T_min 0.465344
_exptl_absorpt_correction_type multi-scan
_exptl_crystal_colour yellow
_exptl_crystal_density_diffrn 2.391
_exptl_crystal_density_method 'not measured'
_exptl_crystal_description sheet
_exptl_crystal_F_000 244
_exptl_crystal_size_max 0.2
_exptl_crystal_size_mid 0.1
_exptl_crystal_size_min 0.05
_refine_diff_density_max 1.894
_refine_diff_density_min -1.060
_refine_diff_density_rms 0.180
_refine_ls_extinction_method none
_refine_ls_goodness_of_fit_ref 1.068
_refine_ls_hydrogen_treatment constr
_refine_ls_matrix_type full
_refine_ls_number_parameters 88
_refine_ls_number_reflns 1607
_refine_ls_number_restraints 0
_refine_ls_restrained_S_all 1.068
_refine_ls_R_factor_all 0.0242
_refine_ls_R_factor_gt 0.0242
_refine_ls_shift/su_max 0.000
_refine_ls_shift/su_mean 0.000
_refine_ls_structure_factor_coef Fsqd
_refine_ls_weighting_details 'calc w=1/[\s^2^(Fo^2^)+(0.0392P)^2^+0.0000P] where P=(Fo^2^+2Fc^2^)/3'
_refine_ls_weighting_scheme calc
_refine_ls_wR_factor_gt 0.0600
_refine_ls_wR_factor_ref 0.0600
_reflns_number_gt 1607
_reflns_number_total 1607
_reflns_threshold_expression >2sigma(I)
_cod_data_source_file cg050362osi20050725_015150.cif
_cod_data_source_block 2
_cod_depositor_comments
;
The following automatic conversions were performed:

'_refine_ls_hydrogen_treatment' value 'constrained' was replaced with
the value 'constr' as specified in the replacement file
'src/cod-tools/trunk/data/replacement-values/replacement_values.lst'.

Automatic conversion script
Id: cif_fix_values 5376 2017-05-30 11:51:03Z andrius 
;
_cod_original_cell_volume 361.97(13)
_cod_original_sg_symbol_H-M P-1
_cod_database_code 4504595

loop_
_symmetry_equiv_pos_as_xyz
'x, y, z'
'-x, -y, -z'

loop_
_atom_site_label
_atom_site_type_symbol
_atom_site_fract_x
_atom_site_fract_y
_atom_site_fract_z
_atom_site_U_iso_or_equiv
_atom_site_adp_type
_atom_site_occupancy
_atom_site_symmetry_multiplicity
_atom_site_calc_flag
_atom_site_refinement_flags
Pt1 Pt 0.5000 0.0000 0.0000 0.01969(9) Uani 1 2 d S
Cl1 Cl 0.24388(18) -0.22001(17) 0.06305(17) 0.0312(2) Uani 1 1 d .
Cl2 Cl 0.21384(17) 0.04171(16) -0.23858(16) 0.0288(2) Uani 1 1 d .
N1 N -0.2334(6) -0.2362(5) -0.2428(6) 0.0259(8) Uani 1 1 d .
H1A H -0.0900 -0.1760 -0.1975 0.031 Uiso 1 1 calc R
C3 C -0.6812(7) -0.4200(6) -0.3775(7) 0.0258(9) Uani 1 1 d .
C11 C -0.9195(8) -0.5228(7) -0.4405(7) 0.0280(9) Uani 1 1 d .
H11A H -0.9613 -0.6289 -0.3930 0.034 Uiso 1 1 calc R
C2 C -0.5941(8) -0.2778(7) -0.4560(7) 0.0295(10) Uani 1 1 d .
H2A H -0.6905 -0.2438 -0.5564 0.035 Uiso 1 1 calc R
C4 C -0.5327(8) -0.4669(7) -0.2320(7) 0.0305(10) Uani 1 1 d .
H4A H -0.5859 -0.5645 -0.1781 0.037 Uiso 1 1 calc R
C5 C -0.3099(8) -0.3719(7) -0.1670(7) 0.0308(10) Uani 1 1 d .
H5A H -0.2093 -0.4032 -0.0671 0.037 Uiso 1 1 calc R
C1 C -0.3686(8) -0.1877(7) -0.3869(7) 0.0291(10) Uani 1 1 d .
H1B H -0.3086 -0.0923 -0.4401 0.035 Uiso 1 1 calc R

loop_
_atom_site_aniso_label
_atom_site_aniso_U_11
_atom_site_aniso_U_22
_atom_site_aniso_U_33
_atom_site_aniso_U_23
_atom_site_aniso_U_13
_atom_site_aniso_U_12
Pt1 0.01405(12) 0.02047(13) 0.02119(13) 0.00252(8) 0.00516(9) 0.00372(8)
Cl1 0.0185(5) 0.0346(6) 0.0362(6) 0.0154(5) 0.0070(4) 0.0041(4)
Cl2 0.0176(5) 0.0336(6) 0.0311(6) 0.0131(4) 0.0053(4) 0.0054(4)
N1 0.0163(16) 0.0261(19) 0.0288(19) -0.0010(15) 0.0069(14) 0.0024(14)
C3 0.020(2) 0.025(2) 0.028(2) -0.0034(17) 0.0089(17) 0.0051(17)
C11 0.024(2) 0.030(2) 0.031(2) 0.0088(18) 0.0121(19) 0.0082(18)
C2 0.025(2) 0.031(2) 0.027(2) 0.0055(18) 0.0035(18) 0.0110(19)
C4 0.024(2) 0.033(2) 0.032(2) 0.0060(19) 0.0100(19) 0.0058(19)
C5 0.024(2) 0.032(2) 0.030(2) 0.0047(19) 0.0053(18) 0.0074(19)
C1 0.030(2) 0.028(2) 0.032(2) 0.0100(19) 0.016(2) 0.0080(19)

loop_
_atom_type_symbol
_atom_type_description
_atom_type_scat_dispersion_real
_atom_type_scat_dispersion_imag
_atom_type_scat_source
C C 0.0033 0.0016 'International Tables Vol C Tables 4.2.6.8 and 6.1.1.4'
H H 0.0000 0.0000 'International Tables Vol C Tables 4.2.6.8 and 6.1.1.4'
N N 0.0061 0.0033 'International Tables Vol C Tables 4.2.6.8 and 6.1.1.4'
Cl Cl 0.1484 0.1585 'International Tables Vol C Tables 4.2.6.8 and 6.1.1.4'
Pt Pt -1.7033 8.3905 'International Tables Vol C Tables 4.2.6.8 and 6.1.1.4'

loop_
_geom_angle_atom_site_label_1
_geom_angle_atom_site_label_2
_geom_angle_atom_site_label_3
_geom_angle
_geom_angle_site_symmetry_1
_geom_angle_site_symmetry_3
Cl1 Pt1 Cl1 180.0 . 2_655
Cl1 Pt1 Cl2 89.69(5) . .
Cl1 Pt1 Cl2 90.31(5) 2_655 .
Cl1 Pt1 Cl2 90.31(5) . 2_655
Cl1 Pt1 Cl2 89.69(5) 2_655 2_655
Cl2 Pt1 Cl2 180.0 . 2_655
C5 N1 C1 122.2(4) . .
C4 C3 C2 118.0(4) . .
C4 C3 C11 118.2(5) . .
C2 C3 C11 123.8(4) . .
C11 C11 C3 124.6(6) 2_344 .
C1 C2 C3 119.9(4) . .
C5 C4 C3 119.9(5) . .
N1 C5 C4 120.5(5) . .
N1 C1 C2 119.5(5) . .

loop_
_geom_bond_atom_site_label_1
_geom_bond_atom_site_label_2
_geom_bond_distance
_geom_bond_site_symmetry_2
Pt1 Cl1 2.3083(12) .
Pt1 Cl1 2.3084(12) 2_655
Pt1 Cl2 2.3159(12) .
Pt1 Cl2 2.3160(12) 2_655
N1 C5 1.330(7) .
N1 C1 1.352(7) .
C3 C4 1.397(7) .
C3 C2 1.406(8) .
C3 C11 1.473(6) .
C11 C11 1.331(10) 2_344
C2 C1 1.378(7) .
C4 C5 1.371(7) .
